data_4035087
loop_
_publ_author_name
'Golovanov, Ivan S.'
'Mazeina, Galina S.'
'Nelyubina, Yulia V.'
'Novikov, Roman A.'
'Mazur, Anton S.'
'Britvin, Sergey N.'
'Tartakovsky, Vladimir A.'
'Ioffe, Sema L.'
'Sukhorukov, Alexey Yu'

_publ_section_title
;
 Exploiting Coupling of Boronic Acids with Triols for a pH-Dependent
 &quot;Click-Declick&quot; Chemistry.
;
_journal_issue 17
_journal_name_full 'The Journal of organic chemistry'
_journal_page_first 9756
_journal_page_last 9773
_journal_paper_doi 10.1021/acs.joc.8b01296
_journal_volume 83
_journal_year 2018
_chemical_formula_moiety 'C22 H27 B N4 O3, 4(H2 O)'
_chemical_formula_sum 'C22 H35 B N4 O7'
_chemical_formula_weight 478.35
_space_group_IT_number 4
_space_group_name_Hall 'P 2yb'
_space_group_name_H-M_alt 'P 1 21 1'
_symmetry_cell_setting monoclinic
_symmetry_space_group_name_Hall 'P 2yb'
_symmetry_space_group_name_H-M 'P 1 21 1'
_atom_sites_solution_hydrogens mixed
_atom_sites_solution_primary direct
_atom_sites_solution_secondary difmap
_audit_creation_method SHELXL-97
_cell_angle_alpha 90.00
_cell_angle_beta 90.4990(10)
_cell_angle_gamma 90.00
_cell_formula_units_Z 4
_cell_length_a 14.6889(10)
_cell_length_b 10.2866(7)
_cell_length_c 15.7695(11)
_cell_measurement_reflns_used 4122
_cell_measurement_temperature 120(2)
_cell_measurement_theta_max 30
_cell_measurement_theta_min 3
_cell_volume 2382.7(3)
_computing_cell_refinement 'APEX2 (Bruker, 2005)'
_computing_data_collection 'APEX2 (Bruker, 2005)'
_computing_data_reduction 'APEX2 (Bruker, 2005)'
_computing_molecular_graphics 'SHELXTL ver. 5.1 (Sheldrick, 1998b)'
_computing_publication_material 'SHELXTL ver. 5.1 (Sheldrick, 1998b)'
_computing_structure_refinement 'SHELXTL ver. 5.1 (Sheldrick, 1998b)'
_computing_structure_solution 'SHELXTL ver. 5.1 (Sheldrick, 1998b)'
_diffrn_ambient_temperature 120(2)
_diffrn_measured_fraction_theta_full 1.000
_diffrn_measured_fraction_theta_max 1.000
_diffrn_measurement_device_type 'Bruker SMART APEX2 CCD area detector'
_diffrn_measurement_method 'phi and omega scans'
_diffrn_radiation_monochromator graphite
_diffrn_radiation_source 'fine-focus sealed tube'
_diffrn_radiation_type MoK\a
_diffrn_radiation_wavelength 0.71073
_diffrn_reflns_av_R_equivalents 0.0359
_diffrn_reflns_av_sigmaI/netI 0.0545
_diffrn_reflns_limit_h_max 20
_diffrn_reflns_limit_h_min -19
_diffrn_reflns_limit_k_max 14
_diffrn_reflns_limit_k_min -14
_diffrn_reflns_limit_l_max 21
_diffrn_reflns_limit_l_min -21
_diffrn_reflns_number 28834
_diffrn_reflns_theta_full 29.00
_diffrn_reflns_theta_max 29.00
_diffrn_reflns_theta_min 1.29
_exptl_absorpt_coefficient_mu 0.099
_exptl_absorpt_correction_T_max 0.970
_exptl_absorpt_correction_T_min 0.953
_exptl_absorpt_correction_type multi-scan
_exptl_absorpt_process_details 'APEX2 (Bruker, 2005)'
_exptl_crystal_colour colorless
_exptl_crystal_density_diffrn 1.333
_exptl_crystal_density_method 'not measured'
_exptl_crystal_description prism
_exptl_crystal_F_000 1024
_exptl_crystal_size_max 0.35
_exptl_crystal_size_mid 0.35
_exptl_crystal_size_min 0.30
_refine_diff_density_max 0.258
_refine_diff_density_min -0.303
_refine_diff_density_rms 0.048
_refine_ls_extinction_method none
_refine_ls_goodness_of_fit_ref 1.003
_refine_ls_hydrogen_treatment constr
_refine_ls_matrix_type full
_refine_ls_number_parameters 619
_refine_ls_number_reflns 12656
_refine_ls_number_restraints 1
_refine_ls_restrained_S_all 1.003
_refine_ls_R_factor_all 0.0594
_refine_ls_R_factor_gt 0.0443
_refine_ls_shift/su_max 0.001
_refine_ls_shift/su_mean 0.000
_refine_ls_structure_factor_coef Fsqd
_refine_ls_weighting_details 'calc w=1/[\s^2^(Fo^2^)+(0.0532P)^2^+0.1414P] where P=(Fo^2^+2Fc^2^)/3'
_refine_ls_weighting_scheme calc
_refine_ls_wR_factor_gt 0.0967
_refine_ls_wR_factor_ref 0.1056
_reflns_number_gt 10517
_reflns_number_total 12656
_reflns_threshold_expression I>2/s(I)
_cod_data_source_file jo8b01296_si_002.cif
_cod_data_source_block 2
_cod_depositor_comments
;
The following automatic conversions were performed:

data item '_symmetry_cell_setting' value 'Monoclinic' was changed to
'monoclinic' in accordance with the
/home/data/users/saulius/crontab/automatic-downloads/current/ACS/lib/dictionaries/cif_core.dic
dictionary named 'cif_core.dic' version 2.4.2 last updated on
2011-04-26.

Automatic conversion script
Id: cif_fix_values 6909 2019-04-08 15:41:33Z antanas 
;
_cod_original_sg_symbol_H-M 'P 21'
_cod_database_code 4035087

loop_
_symmetry_equiv_pos_as_xyz
'x, y, z'
'-x, y+1/2, -z'

loop_
_atom_site_label
_atom_site_type_symbol
_atom_site_fract_x
_atom_site_fract_y
_atom_site_fract_z
_atom_site_U_iso_or_equiv
_atom_site_adp_type
_atom_site_occupancy
_atom_site_symmetry_multiplicity
_atom_site_calc_flag
_atom_site_refinement_flags
B1 B 0.14641(14) 0.7504(2) 0.44565(13) 0.0150(4) Uani 1 1 d .
O1 O 0.07423(8) 0.69848(13) 0.50142(8) 0.0167(3) Uani 1 1 d .
O2 O 0.18121(8) 0.87591(12) 0.48128(7) 0.0151(3) Uani 1 1 d .
O3 O 0.22366(8) 0.65637(13) 0.44094(7) 0.0155(3) Uani 1 1 d .
N1 N 0.11032(10) 0.67488(15) 0.58626(9) 0.0150(3) Uani 1 1 d .
N2 N 0.21889(10) 0.85526(16) 0.56592(9) 0.0137(3) Uani 1 1 d .
N3 N 0.26122(10) 0.63190(15) 0.52488(9) 0.0141(3) Uani 1 1 d .
N4 N 0.25921(10) 0.67966(15) 0.70457(9) 0.0142(3) Uani 1 1 d .
C1 C 0.22353(12) 0.55574(19) 0.66653(11) 0.0160(4) Uani 1 1 d .
H1A H 0.1749 0.5199 0.7028 0.019 Uiso 1 1 calc R
H1B H 0.2732 0.4909 0.6636 0.019 Uiso 1 1 calc R
C2 C 0.18360(12) 0.77722(18) 0.70734(11) 0.0147(4) Uani 1 1 d .
H2A H 0.2069 0.8602 0.7308 0.018 Uiso 1 1 calc R
H2B H 0.1349 0.7453 0.7451 0.018 Uiso 1 1 calc R
C3 C 0.33199(12) 0.73348(19) 0.64755(11) 0.0153(4) Uani 1 1 d .
H3A H 0.3831 0.6710 0.6443 0.018 Uiso 1 1 calc R
H3B H 0.3557 0.8158 0.6716 0.018 Uiso 1 1 calc R
C4 C 0.18574(12) 0.58115(18) 0.57777(11) 0.0149(4) Uani 1 1 d .
C5 C 0.14458(12) 0.80033(18) 0.61893(11) 0.0141(3) Uani 1 1 d .
C6 C 0.29390(12) 0.75819(18) 0.55892(11) 0.0134(3) Uani 1 1 d .
C7 C 0.15084(14) 0.45316(19) 0.54188(12) 0.0218(4) Uani 1 1 d .
H7A H 0.1277 0.4670 0.4841 0.033 Uiso 1 1 calc R
H7B H 0.1017 0.4202 0.5776 0.033 Uiso 1 1 calc R
H7C H 0.2006 0.3898 0.5408 0.033 Uiso 1 1 calc R
C8 C 0.06613(12) 0.8968(2) 0.62608(12) 0.0191(4) Uani 1 1 d .
H8A H 0.0419 0.9162 0.5694 0.029 Uiso 1 1 calc R
H8B H 0.0882 0.9772 0.6525 0.029 Uiso 1 1 calc R
H8C H 0.0179 0.8591 0.6609 0.029 Uiso 1 1 calc R
C9 C 0.36917(12) 0.8116(2) 0.50353(12) 0.0194(4) Uani 1 1 d .
H9A H 0.3452 0.8278 0.4463 0.029 Uiso 1 1 calc R
H9B H 0.4189 0.7484 0.5007 0.029 Uiso 1 1 calc R
H9C H 0.3920 0.8932 0.5278 0.029 Uiso 1 1 calc R
C10 C 0.10720(13) 0.77133(18) 0.35147(11) 0.0164(4) Uani 1 1 d .
C11 C 0.01507(13) 0.7536(2) 0.33200(12) 0.0200(4) Uani 1 1 d .
H11A H -0.0258 0.7305 0.3759 0.024 Uiso 1 1 calc R
C12 C -0.01819(14) 0.7691(2) 0.24987(12) 0.0247(4) Uani 1 1 d .
H12A H -0.0814 0.7589 0.2385 0.030 Uiso 1 1 calc R
C13 C 0.04023(15) 0.7990(2) 0.18470(12) 0.0254(4) Uani 1 1 d .
H13A H 0.0176 0.8078 0.1284 0.031 Uiso 1 1 calc R
C14 C 0.13200(14) 0.8163(2) 0.20186(12) 0.0234(4) Uani 1 1 d .
H14A H 0.1726 0.8363 0.1572 0.028 Uiso 1 1 calc R
C15 C 0.16481(13) 0.80443(19) 0.28452(11) 0.0187(4) Uani 1 1 d .
H15A H 0.2276 0.8191 0.2958 0.022 Uiso 1 1 calc R
C16 C 0.30214(12) 0.6555(2) 0.79189(11) 0.0174(4) Uani 1 1 d .
H16A H 0.3462 0.5831 0.7871 0.021 Uiso 1 1 calc R
H16B H 0.3367 0.7341 0.8089 0.021 Uiso 1 1 calc R
C17 C 0.23564(12) 0.6233(2) 0.86097(11) 0.0173(4) Uani 1 1 d .
C18 C 0.21299(14) 0.4946(2) 0.88033(12) 0.0221(4) Uani 1 1 d .
H18A H 0.2369 0.4254 0.8475 0.026 Uiso 1 1 calc R
C19 C 0.15557(14) 0.4682(2) 0.94754(13) 0.0268(5) Uani 1 1 d .
H19A H 0.1403 0.3808 0.9607 0.032 Uiso 1 1 calc R
C20 C 0.12038(14) 0.5689(2) 0.99566(13) 0.0259(5) Uani 1 1 d .
H20A H 0.0804 0.5502 1.0411 0.031 Uiso 1 1 calc R
C21 C 0.14323(14) 0.6967(2) 0.97775(12) 0.0237(4) Uani 1 1 d .
H21A H 0.1194 0.7655 1.0111 0.028 Uiso 1 1 calc R
C22 C 0.20110(13) 0.7237(2) 0.91091(11) 0.0184(4) Uani 1 1 d .
H22A H 0.2173 0.8112 0.8990 0.022 Uiso 1 1 calc R
B1A B 0.57902(14) 0.5231(2) 0.13063(13) 0.0153(4) Uani 1 1 d .
O1A O 0.51271(8) 0.46432(13) 0.06985(7) 0.0159(3) Uani 1 1 d .
O2A O 0.54185(8) 0.65078(13) 0.16218(8) 0.0156(3) Uani 1 1 d .
O3A O 0.59224(8) 0.43494(13) 0.20460(8) 0.0149(3) Uani 1 1 d .
N1A N 0.42591(10) 0.44068(16) 0.11065(9) 0.0144(3) Uani 1 1 d .
N2A N 0.45433(10) 0.63014(15) 0.20354(9) 0.0139(3) Uani 1 1 d .
N3A N 0.50624(10) 0.41130(15) 0.24745(9) 0.0142(3) Uani 1 1 d .
N4A N 0.31297(10) 0.45419(15) 0.25808(9) 0.0138(3) Uani 1 1 d .
C1A C 0.35298(12) 0.32901(18) 0.22717(12) 0.0157(4) Uani 1 1 d .
H1AA H 0.3102 0.2871 0.1867 0.019 Uiso 1 1 calc R
H1AB H 0.3624 0.2692 0.2757 0.019 Uiso 1 1 calc R
C2A C 0.30120(12) 0.54369(18) 0.18327(11) 0.0149(4) Uani 1 1 d .
H2AA H 0.2752 0.6273 0.2025 0.018 Uiso 1 1 calc R
H2AB H 0.2581 0.5044 0.1420 0.018 Uiso 1 1 calc R
C3A C 0.37989(12) 0.51545(19) 0.31838(11) 0.0165(4) Uani 1 1 d .
H3AA H 0.3892 0.4577 0.3679 0.020 Uiso 1 1 calc R
H3AB H 0.3551 0.5990 0.3391 0.020 Uiso 1 1 calc R
C4A C 0.44332(12) 0.35369(18) 0.18385(11) 0.0143(3) Uani 1 1 d .
C5A C 0.39206(11) 0.56841(18) 0.14020(11) 0.0137(3) Uani 1 1 d .
C6A C 0.47075(12) 0.53948(18) 0.27549(11) 0.0140(3) Uani 1 1 d .
C7A C 0.47854(13) 0.22376(18) 0.15199(12) 0.0190(4) Uani 1 1 d .
H7AA H 0.5342 0.2376 0.1193 0.029 Uiso 1 1 calc R
H7AB H 0.4322 0.1829 0.1157 0.029 Uiso 1 1 calc R
H7AC H 0.4920 0.1670 0.2004 0.029 Uiso 1 1 calc R
C8A C 0.37578(13) 0.6581(2) 0.06483(12) 0.0189(4) Uani 1 1 d .
H8AA H 0.4338 0.6757 0.0368 0.028 Uiso 1 1 calc R
H8AB H 0.3493 0.7401 0.0846 0.028 Uiso 1 1 calc R
H8AC H 0.3338 0.6164 0.0246 0.028 Uiso 1 1 calc R
C9A C 0.53468(13) 0.5995(2) 0.34093(12) 0.0199(4) Uani 1 1 d .
H9AA H 0.5978 0.5886 0.3226 0.030 Uiso 1 1 calc R
H9AB H 0.5264 0.5562 0.3957 0.030 Uiso 1 1 calc R
H9AC H 0.5211 0.6923 0.3467 0.030 Uiso 1 1 calc R
C10A C 0.67451(12) 0.54491(18) 0.08499(12) 0.0172(4) Uani 1 1 d .
C11A C 0.68301(13) 0.5346(2) -0.00319(12) 0.0215(4) Uani 1 1 d .
H11B H 0.6306 0.5147 -0.0365 0.026 Uiso 1 1 calc R
C12A C 0.76602(14) 0.5525(2) -0.04343(14) 0.0275(5) Uani 1 1 d .
H12B H 0.7695 0.5471 -0.1035 0.033 Uiso 1 1 calc R
C13A C 0.84383(14) 0.5782(2) 0.00436(15) 0.0303(5) Uani 1 1 d .
H13B H 0.9009 0.5888 -0.0227 0.036 Uiso 1 1 calc R
C14A C 0.83758(14) 0.5882(2) 0.09171(15) 0.0281(5) Uani 1 1 d .
H14B H 0.8906 0.6060 0.1247 0.034 Uiso 1 1 calc R
C15A C 0.75436(13) 0.5724(2) 0.13119(13) 0.0213(4) Uani 1 1 d .
H15B H 0.7513 0.5804 0.1911 0.026 Uiso 1 1 calc R
C16A C 0.22456(12) 0.4328(2) 0.30622(11) 0.0179(4) Uani 1 1 d .
H16C H 0.2391 0.3906 0.3611 0.021 Uiso 1 1 calc R
H16D H 0.1971 0.5185 0.3186 0.021 Uiso 1 1 calc R
C17A C 0.15569(12) 0.35115(19) 0.25995(11) 0.0164(4) Uani 1 1 d .
C18A C 0.14810(13) 0.2195(2) 0.28044(12) 0.0202(4) Uani 1 1 d .
H18B H 0.1882 0.1823 0.3213 0.024 Uiso 1 1 calc R
C19A C 0.08259(13) 0.1433(2) 0.24145(13) 0.0238(4) Uani 1 1 d .
H19B H 0.0770 0.0541 0.2563 0.029 Uiso 1 1 calc R
C20A C 0.02510(13) 0.1966(2) 0.18082(12) 0.0225(4) Uani 1 1 d .
H20B H -0.0188 0.1435 0.1530 0.027 Uiso 1 1 calc R
C21A C 0.03150(13) 0.3278(2) 0.16057(12) 0.0232(4) Uani 1 1 d .
H21B H -0.0081 0.3642 0.1190 0.028 Uiso 1 1 calc R
C22A C 0.09564(12) 0.4055(2) 0.20096(11) 0.0192(4) Uani 1 1 d .
H22B H 0.0986 0.4957 0.1884 0.023 Uiso 1 1 calc R
O1W O 0.88920(9) 0.63836(15) 0.52380(9) 0.0257(3) Uani 1 1 d .
H1WA H 0.8861 0.5624 0.5379 0.031 Uiso 1 1 d R
H1WB H 0.9532 0.6552 0.5236 0.031 Uiso 1 1 d R
O2W O 0.41005(10) 0.90454(15) 0.22867(9) 0.0303(3) Uani 1 1 d .
H2WB H 0.4407 0.9274 0.1799 0.036 Uiso 1 1 d R
H2WA H 0.4303 0.8280 0.2387 0.036 Uiso 1 1 d R
O3W O 0.52170(10) 0.54680(16) 0.63547(9) 0.0293(3) Uani 1 1 d .
H3WB H 0.5623 0.5990 0.6149 0.035 Uiso 1 1 d R
H3WA H 0.5516 0.4989 0.6713 0.035 Uiso 1 1 d R
O4W O 0.45658(10) 0.42124(15) 0.89771(9) 0.0273(3) Uani 1 1 d .
H4WB H 0.4678 0.4258 0.9539 0.033 Uiso 1 1 d R
H4WA H 0.4375 0.3352 0.9010 0.033 Uiso 1 1 d R
O5W O 0.24766(10) 0.13257(15) 0.59301(11) 0.0357(4) Uani 1 1 d .
H5WB H 0.2014 0.1566 0.5606 0.043 Uiso 1 1 d R
H5WA H 0.2461 0.0420 0.5914 0.043 Uiso 1 1 d R
O6W O 0.40771(10) 0.44303(15) 0.51602(9) 0.0284(3) Uani 1 1 d .
H6WB H 0.3635 0.5143 0.5178 0.034 Uiso 1 1 d R
H6WA H 0.4515 0.4760 0.5567 0.034 Uiso 1 1 d R
O7W O 0.35529(11) 0.21150(16) 0.44553(10) 0.0358(4) Uani 1 1 d .
H7WB H 0.3181 0.1703 0.4824 0.043 Uiso 1 1 d R
H7WA H 0.3842 0.2798 0.4695 0.043 Uiso 1 1 d R
O8W O 0.31162(14) 0.30399(19) 0.73132(11) 0.0487(5) Uani 1 1 d .
H8WA H 0.3655 0.2707 0.7565 0.058 Uiso 1 1 d R
H8WB H 0.2994 0.2405 0.6869 0.058 Uiso 1 1 d R

loop_
_atom_site_aniso_label
_atom_site_aniso_U_11
_atom_site_aniso_U_22
_atom_site_aniso_U_33
_atom_site_aniso_U_23
_atom_site_aniso_U_13
_atom_site_aniso_U_12
B1 0.0150(10) 0.0158(10) 0.0142(9) 0.0001(8) 0.0008(8) 0.0000(8)
O1 0.0152(6) 0.0234(7) 0.0113(6) 0.0021(5) -0.0041(5) -0.0007(5)
O2 0.0201(6) 0.0143(6) 0.0108(6) 0.0005(5) -0.0007(5) 0.0002(5)
O3 0.0192(6) 0.0155(6) 0.0116(6) -0.0014(5) -0.0022(5) 0.0020(5)
N1 0.0141(7) 0.0183(8) 0.0127(7) 0.0018(6) -0.0020(6) -0.0015(6)
N2 0.0150(7) 0.0150(7) 0.0111(7) -0.0003(6) 0.0009(6) 0.0008(6)
N3 0.0171(7) 0.0144(8) 0.0108(7) -0.0018(6) -0.0011(6) 0.0003(6)
N4 0.0136(7) 0.0157(8) 0.0133(7) -0.0009(6) -0.0007(6) -0.0002(6)
C1 0.0175(8) 0.0137(9) 0.0167(8) 0.0011(7) -0.0024(7) -0.0018(7)
C2 0.0131(8) 0.0156(9) 0.0152(8) 0.0000(7) 0.0009(7) 0.0019(7)
C3 0.0133(8) 0.0175(9) 0.0152(8) -0.0008(7) 0.0023(7) -0.0022(7)
C4 0.0166(8) 0.0117(8) 0.0163(9) 0.0003(7) -0.0011(7) -0.0017(7)
C5 0.0144(8) 0.0160(9) 0.0119(8) 0.0002(7) 0.0026(6) -0.0002(7)
C6 0.0127(8) 0.0139(8) 0.0137(8) -0.0018(7) 0.0008(6) -0.0006(7)
C7 0.0293(10) 0.0150(9) 0.0212(9) -0.0009(8) -0.0028(8) -0.0070(8)
C8 0.0184(9) 0.0216(10) 0.0175(9) 0.0012(7) 0.0037(7) 0.0050(8)
C9 0.0174(9) 0.0224(10) 0.0183(9) 0.0000(8) 0.0044(7) -0.0048(8)
C10 0.0201(9) 0.0146(9) 0.0144(8) -0.0019(7) 0.0008(7) 0.0035(7)
C11 0.0213(9) 0.0229(10) 0.0158(9) -0.0029(8) 0.0002(7) 0.0004(8)
C12 0.0232(10) 0.0306(11) 0.0202(9) -0.0060(8) -0.0062(8) 0.0043(9)
C13 0.0359(12) 0.0258(11) 0.0145(9) -0.0025(8) -0.0045(8) 0.0073(9)
C14 0.0322(11) 0.0210(10) 0.0170(9) 0.0029(8) 0.0045(8) 0.0054(9)
C15 0.0212(9) 0.0177(9) 0.0172(9) -0.0004(8) 0.0011(7) 0.0029(8)
C16 0.0152(8) 0.0233(10) 0.0135(8) 0.0013(7) -0.0039(6) -0.0019(8)
C17 0.0171(9) 0.0224(10) 0.0123(8) 0.0021(7) -0.0040(7) 0.0004(8)
C18 0.0245(10) 0.0221(10) 0.0195(9) 0.0007(8) -0.0047(8) -0.0001(8)
C19 0.0294(11) 0.0269(11) 0.0241(10) 0.0101(9) -0.0042(8) -0.0058(9)
C20 0.0213(9) 0.0386(13) 0.0179(9) 0.0080(9) -0.0007(8) -0.0022(9)
C21 0.0229(10) 0.0329(12) 0.0152(9) 0.0002(8) -0.0035(7) 0.0052(9)
C22 0.0219(9) 0.0207(10) 0.0123(8) 0.0010(7) -0.0056(7) -0.0001(8)
B1A 0.0158(10) 0.0137(10) 0.0165(9) -0.0012(8) -0.0021(8) 0.0003(8)
O1A 0.0126(6) 0.0202(7) 0.0149(6) -0.0016(5) 0.0030(5) -0.0014(5)
O2A 0.0135(6) 0.0150(6) 0.0182(6) 0.0000(5) 0.0036(5) -0.0005(5)
O3A 0.0110(6) 0.0162(6) 0.0175(6) 0.0002(5) 0.0006(5) 0.0000(5)
N1A 0.0124(7) 0.0169(8) 0.0138(7) -0.0007(6) 0.0017(5) 0.0003(6)
N2A 0.0112(7) 0.0161(8) 0.0146(7) 0.0009(6) 0.0007(6) -0.0014(6)
N3A 0.0115(7) 0.0144(7) 0.0168(7) -0.0004(6) -0.0010(6) -0.0004(6)
N4A 0.0130(7) 0.0162(8) 0.0123(7) -0.0015(6) 0.0003(5) -0.0013(6)
C1A 0.0149(8) 0.0157(9) 0.0167(8) -0.0006(7) 0.0002(7) -0.0003(7)
C2A 0.0151(8) 0.0175(9) 0.0120(8) 0.0013(7) -0.0008(6) 0.0009(7)
C3A 0.0176(9) 0.0204(10) 0.0115(8) -0.0043(7) -0.0014(7) -0.0017(7)
C4A 0.0138(8) 0.0134(8) 0.0156(8) -0.0001(7) -0.0015(7) 0.0003(7)
C5A 0.0141(8) 0.0145(9) 0.0125(8) -0.0007(7) -0.0014(6) 0.0013(7)
C6A 0.0132(8) 0.0150(9) 0.0136(8) -0.0006(7) -0.0017(6) 0.0001(7)
C7A 0.0179(9) 0.0133(9) 0.0258(10) -0.0040(8) 0.0002(8) -0.0005(7)
C8A 0.0175(9) 0.0222(10) 0.0170(8) 0.0046(8) -0.0015(7) 0.0033(8)
C9A 0.0175(9) 0.0252(10) 0.0171(9) -0.0036(8) -0.0022(7) -0.0056(8)
C10A 0.0175(9) 0.0129(9) 0.0211(9) 0.0006(7) 0.0022(7) 0.0008(7)
C11A 0.0208(9) 0.0213(10) 0.0224(9) 0.0036(8) 0.0011(8) 0.0026(8)
C12A 0.0305(11) 0.0260(11) 0.0261(10) 0.0019(9) 0.0103(9) 0.0055(9)
C13A 0.0223(10) 0.0272(11) 0.0418(13) 0.0001(10) 0.0156(9) -0.0034(9)
C14A 0.0175(9) 0.0258(11) 0.0412(13) -0.0047(10) 0.0013(9) -0.0032(9)
C15A 0.0197(9) 0.0208(10) 0.0234(10) -0.0057(8) 0.0009(8) -0.0038(8)
C16A 0.0146(8) 0.0258(10) 0.0133(8) -0.0024(7) 0.0030(7) -0.0029(8)
C17A 0.0136(8) 0.0210(9) 0.0146(8) -0.0020(7) 0.0039(7) -0.0015(7)
C18A 0.0159(9) 0.0233(10) 0.0213(9) 0.0024(8) 0.0029(7) 0.0033(8)
C19A 0.0211(9) 0.0179(10) 0.0326(11) -0.0038(9) 0.0054(8) -0.0005(8)
C20A 0.0167(9) 0.0298(11) 0.0209(9) -0.0082(8) 0.0037(7) -0.0048(8)
C21A 0.0156(9) 0.0365(13) 0.0175(9) 0.0023(8) -0.0016(7) -0.0021(9)
C22A 0.0152(9) 0.0234(10) 0.0190(9) 0.0029(8) 0.0036(7) -0.0007(8)
O1W 0.0238(7) 0.0220(7) 0.0313(8) -0.0015(6) -0.0006(6) -0.0018(6)
O2W 0.0410(9) 0.0215(8) 0.0285(8) -0.0041(6) 0.0023(7) 0.0037(7)
O3W 0.0287(7) 0.0310(9) 0.0280(8) 0.0042(7) -0.0011(6) 0.0038(7)
O4W 0.0396(8) 0.0227(8) 0.0195(7) -0.0005(6) 0.0003(6) -0.0003(7)
O5W 0.0298(8) 0.0185(8) 0.0585(10) 0.0002(7) -0.0176(8) -0.0003(7)
O6W 0.0334(8) 0.0264(8) 0.0254(7) -0.0066(6) -0.0033(6) 0.0123(7)
O7W 0.0452(10) 0.0279(9) 0.0344(9) -0.0022(7) 0.0087(7) -0.0024(8)
O8W 0.0696(13) 0.0345(10) 0.0419(10) -0.0001(9) 0.0019(9) 0.0201(10)

loop_
_atom_type_symbol
_atom_type_description
_atom_type_scat_dispersion_real
_atom_type_scat_dispersion_imag
_atom_type_scat_source
C C 0.0033 0.0016 'International Tables Vol C Tables 4.2.6.8 and 6.1.1.4'
H H 0.0000 0.0000 'International Tables Vol C Tables 4.2.6.8 and 6.1.1.4'
B B 0.0013 0.0007 'International Tables Vol C Tables 4.2.6.8 and 6.1.1.4'
N N 0.0061 0.0033 'International Tables Vol C Tables 4.2.6.8 and 6.1.1.4'
O O 0.0106 0.0060 'International Tables Vol C Tables 4.2.6.8 and 6.1.1.4'

loop_
_geom_angle_atom_site_label_1
_geom_angle_atom_site_label_2
_geom_angle_atom_site_label_3
_geom_angle
O1 B1 O3 110.10(15)
O1 B1 O2 109.38(15)
O3 B1 O2 108.68(14)
O1 B1 C10 110.17(15)
O3 B1 C10 107.94(14)
O2 B1 C10 110.54(15)
N1 O1 B1 110.41(12)
N2 O2 B1 110.13(13)
N3 O3 B1 110.48(12)
O1 N1 C4 107.06(13)
O1 N1 C5 107.18(13)
C4 N1 C5 110.42(13)
O2 N2 C6 107.75(12)
O2 N2 C5 107.14(12)
C6 N2 C5 109.42(14)
O3 N3 C6 107.29(13)
O3 N3 C4 107.04(12)
C6 N3 C4 110.16(13)
C2 N4 C1 108.92(13)
C2 N4 C3 107.52(14)
C1 N4 C3 108.67(13)
C2 N4 C16 112.49(14)
C1 N4 C16 111.19(14)
C3 N4 C16 107.91(13)
N4 C1 C4 110.15(15)
N4 C1 H1A 109.6
C4 C1 H1A 109.6
N4 C1 H1B 109.6
C4 C1 H1B 109.6
H1A C1 H1B 108.1
N4 C2 C5 110.58(14)
N4 C2 H2A 109.5
C5 C2 H2A 109.5
N4 C2 H2B 109.5
C5 C2 H2B 109.5
H2A C2 H2B 108.1
N4 C3 C6 110.60(14)
N4 C3 H3A 109.5
C6 C3 H3A 109.5
N4 C3 H3B 109.5
C6 C3 H3B 109.5
H3A C3 H3B 108.1
N1 C4 N3 112.66(14)
N1 C4 C7 110.40(15)
N3 C4 C7 110.22(15)
N1 C4 C1 107.25(14)
N3 C4 C1 107.93(14)
C7 C4 C1 108.20(15)
N1 C5 N2 112.60(14)
N1 C5 C2 107.93(15)
N2 C5 C2 107.52(14)
N1 C5 C8 109.82(14)
N2 C5 C8 110.60(15)
C2 C5 C8 108.22(14)
N3 C6 N2 112.09(14)
N3 C6 C9 110.11(14)
N2 C6 C9 110.02(15)
N3 C6 C3 107.53(14)
N2 C6 C3 108.03(14)
C9 C6 C3 108.96(14)
C4 C7 H7A 109.5
C4 C7 H7B 109.5
H7A C7 H7B 109.5
C4 C7 H7C 109.5
H7A C7 H7C 109.5
H7B C7 H7C 109.5
C5 C8 H8A 109.5
C5 C8 H8B 109.5
H8A C8 H8B 109.5
C5 C8 H8C 109.5
H8A C8 H8C 109.5
H8B C8 H8C 109.5
C6 C9 H9A 109.5
C6 C9 H9B 109.5
H9A C9 H9B 109.5
C6 C9 H9C 109.5
H9A C9 H9C 109.5
H9B C9 H9C 109.5
C11 C10 C15 117.16(17)
C11 C10 B1 121.72(16)
C15 C10 B1 121.09(16)
C12 C11 C10 121.47(19)
C12 C11 H11A 119.3
C10 C11 H11A 119.3
C13 C12 C11 120.26(19)
C13 C12 H12A 119.9
C11 C12 H12A 119.9
C12 C13 C14 119.62(18)
C12 C13 H13A 120.2
C14 C13 H13A 120.2
C13 C14 C15 120.05(19)
C13 C14 H14A 120.0
C15 C14 H14A 120.0
C14 C15 C10 121.40(18)
C14 C15 H15A 119.3
C10 C15 H15A 119.3
C17 C16 N4 114.95(14)
C17 C16 H16A 108.5
N4 C16 H16A 108.5
C17 C16 H16B 108.5
N4 C16 H16B 108.5
H16A C16 H16B 107.5
C22 C17 C18 119.22(18)
C22 C17 C16 119.08(18)
C18 C17 C16 121.53(18)
C19 C18 C17 119.9(2)
C19 C18 H18A 120.0
C17 C18 H18A 120.0
C20 C19 C18 120.3(2)
C20 C19 H19A 119.9
C18 C19 H19A 119.9
C21 C20 C19 120.30(19)
C21 C20 H20A 119.8
C19 C20 H20A 119.8
C20 C21 C22 119.7(2)
C20 C21 H21A 120.2
C22 C21 H21A 120.2
C21 C22 C17 120.54(19)
C21 C22 H22A 119.7
C17 C22 H22A 119.7
O1A B1A O3A 109.68(15)
O1A B1A O2A 109.23(14)
O3A B1A O2A 108.48(14)
O1A B1A C10A 109.81(15)
O3A B1A C10A 109.23(15)
O2A B1A C10A 110.38(15)
N1A O1A B1A 110.76(12)
N2A O2A B1A 110.06(13)
N3A O3A B1A 110.92(12)
O1A N1A C4A 107.45(12)
O1A N1A C5A 106.79(13)
C4A N1A C5A 110.29(13)
O2A N2A C6A 107.10(12)
O2A N2A C5A 107.45(12)
C6A N2A C5A 109.80(14)
O3A N3A C4A 106.91(12)
O3A N3A C6A 107.30(13)
C4A N3A C6A 109.75(13)
C1A N4A C3A 108.09(13)
C1A N4A C2A 108.26(13)
C3A N4A C2A 108.05(14)
C1A N4A C16A 112.06(14)
C3A N4A C16A 107.52(13)
C2A N4A C16A 112.69(13)
N4A C1A C4A 110.44(15)
N4A C1A H1AA 109.6
C4A C1A H1AA 109.6
N4A C1A H1AB 109.6
C4A C1A H1AB 109.6
H1AA C1A H1AB 108.1
N4A C2A C5A 110.87(14)
N4A C2A H2AA 109.5
C5A C2A H2AA 109.5
N4A C2A H2AB 109.5
C5A C2A H2AB 109.5
H2AA C2A H2AB 108.1
N4A C3A C6A 111.03(14)
N4A C3A H3AA 109.4
C6A C3A H3AA 109.4
N4A C3A H3AB 109.4
C6A C3A H3AB 109.4
H3AA C3A H3AB 108.0
N1A C4A N3A 112.85(15)
N1A C4A C1A 107.81(14)
N3A C4A C1A 107.74(14)
N1A C4A C7A 109.30(14)
N3A C4A C7A 111.31(14)
C1A C4A C7A 107.62(15)
N1A C5A N2A 112.52(13)
N1A C5A C8A 110.06(14)
N2A C5A C8A 110.88(15)
N1A C5A C2A 106.85(14)
N2A C5A C2A 107.88(13)
C8A C5A C2A 108.48(14)
N3A C6A N2A 112.60(14)
N3A C6A C9A 110.24(14)
N2A C6A C9A 111.01(15)
N3A C6A C3A 107.42(14)
N2A C6A C3A 107.69(14)
C9A C6A C3A 107.65(14)
C4A C7A H7AA 109.5
C4A C7A H7AB 109.5
H7AA C7A H7AB 109.5
C4A C7A H7AC 109.5
H7AA C7A H7AC 109.5
H7AB C7A H7AC 109.5
C5A C8A H8AA 109.5
C5A C8A H8AB 109.5
H8AA C8A H8AB 109.5
C5A C8A H8AC 109.5
H8AA C8A H8AC 109.5
H8AB C8A H8AC 109.5
C6A C9A H9AA 109.5
C6A C9A H9AB 109.5
H9AA C9A H9AB 109.5
C6A C9A H9AC 109.5
H9AA C9A H9AC 109.5
H9AB C9A H9AC 109.5
C11A C10A C15A 116.67(17)
C11A C10A B1A 121.50(16)
C15A C10A B1A 121.81(16)
C12A C11A C10A 121.90(19)
C12A C11A H11B 119.0
C10A C11A H11B 119.0
C13A C12A C11A 119.85(19)
C13A C12A H12B 120.1
C11A C12A H12B 120.1
C14A C13A C12A 119.51(19)
C14A C13A H13B 120.2
C12A C13A H13B 120.2
C13A C14A C15A 120.3(2)
C13A C14A H14B 119.9
C15A C14A H14B 119.9
C14A C15A C10A 121.77(19)
C14A C15A H15B 119.1
C10A C15A H15B 119.1
C17A C16A N4A 114.35(14)
C17A C16A H16C 108.7
N4A C16A H16C 108.7
C17A C16A H16D 108.7
N4A C16A H16D 108.7
H16C C16A H16D 107.6
C22A C17A C18A 119.48(18)
C22A C17A C16A 121.38(18)
C18A C17A C16A 119.02(17)
C19A C18A C17A 120.28(18)
C19A C18A H18B 119.9
C17A C18A H18B 119.9
C18A C19A C20A 120.1(2)
C18A C19A H19B 120.0
C20A C19A H19B 120.0
C19A C20A C21A 120.09(18)
C19A C20A H20B 120.0
C21A C20A H20B 120.0
C22A C21A C20A 120.10(18)
C22A C21A H21B 120.0
C20A C21A H21B 120.0
C21A C22A C17A 119.92(19)
C21A C22A H22B 120.0
C17A C22A H22B 120.0
H1WA O1W H1WB 103.4
H2WB O2W H2WA 102.5
H3WB O3W H3WA 104.4
H4WB O4W H4WA 92.7
H5WB O5W H5WA 104.2
H6WB O6W H6WA 99.0
H7WB O7W H7WA 112.3
H8WA O8W H8WB 102.0

loop_
_geom_bond_atom_site_label_1
_geom_bond_atom_site_label_2
_geom_bond_distance
B1 O1 1.483(2)
B1 O3 1.493(2)
B1 O2 1.496(2)
B1 C10 1.603(3)
O1 N1 1.4552(18)
O2 N2 1.4562(18)
O3 N3 1.4515(17)
N1 C4 1.476(2)
N1 C5 1.476(2)
N2 C6 1.492(2)
N2 C5 1.492(2)
N3 C6 1.484(2)
N3 C4 1.488(2)
N4 C2 1.498(2)
N4 C1 1.501(2)
N4 C3 1.508(2)
N4 C16 1.530(2)
C1 C4 1.524(2)
C1 H1A 0.9900
C1 H1B 0.9900
C2 C5 1.521(2)
C2 H2A 0.9900
C2 H2B 0.9900
C3 C6 1.522(2)
C3 H3A 0.9900
C3 H3B 0.9900
C4 C7 1.520(3)
C5 C8 1.526(3)
C6 C9 1.518(2)
C7 H7A 0.9800
C7 H7B 0.9800
C7 H7C 0.9800
C8 H8A 0.9800
C8 H8B 0.9800
C8 H8C 0.9800
C9 H9A 0.9800
C9 H9B 0.9800
C9 H9C 0.9800
C10 C11 1.397(3)
C10 C15 1.401(3)
C11 C12 1.389(3)
C11 H11A 0.9500
C12 C13 1.380(3)
C12 H12A 0.9500
C13 C14 1.384(3)
C13 H13A 0.9500
C14 C15 1.391(3)
C14 H14A 0.9500
C15 H15A 0.9500
C16 C17 1.506(3)
C16 H16A 0.9900
C16 H16B 0.9900
C17 C22 1.397(3)
C17 C18 1.399(3)
C18 C19 1.387(3)
C18 H18A 0.9500
C19 C20 1.386(3)
C19 H19A 0.9500
C20 C21 1.386(3)
C20 H20A 0.9500
C21 C22 1.388(3)
C21 H21A 0.9500
C22 H22A 0.9500
B1A O1A 1.489(2)
B1A O3A 1.489(2)
B1A O2A 1.508(2)
B1A C10A 1.598(3)
O1A N1A 1.4536(18)
O2A N2A 1.4621(18)
O3A N3A 1.4583(19)
N1A C4A 1.481(2)
N1A C5A 1.481(2)
N2A C6A 1.487(2)
N2A C5A 1.490(2)
N3A C4A 1.481(2)
N3A C6A 1.486(2)
N4A C1A 1.499(2)
N4A C3A 1.500(2)
N4A C2A 1.505(2)
N4A C16A 1.526(2)
C1A C4A 1.519(2)
C1A H1AA 0.9900
C1A H1AB 0.9900
C2A C5A 1.524(2)
C2A H2AA 0.9900
C2A H2AB 0.9900
C3A C6A 1.522(2)
C3A H3AA 0.9900
C3A H3AB 0.9900
C4A C7A 1.520(3)
C5A C8A 1.522(2)
C6A C9A 1.520(2)
C7A H7AA 0.9800
C7A H7AB 0.9800
C7A H7AC 0.9800
C8A H8AA 0.9800
C8A H8AB 0.9800
C8A H8AC 0.9800
C9A H9AA 0.9800
C9A H9AB 0.9800
C9A H9AC 0.9800
C10A C11A 1.401(3)
C10A C15A 1.404(3)
C11A C12A 1.392(3)
C11A H11B 0.9500
C12A C13A 1.389(3)
C12A H12B 0.9500
C13A C14A 1.385(3)
C13A H13B 0.9500
C14A C15A 1.386(3)
C14A H14B 0.9500
C15A H15B 0.9500
C16A C17A 1.499(3)
C16A H16C 0.9900
C16A H16D 0.9900
C17A C22A 1.394(3)
C17A C18A 1.397(3)
C18A C19A 1.382(3)
C18A H18B 0.9500
C19A C20A 1.383(3)
C19A H19B 0.9500
C20A C21A 1.390(3)
C20A H20B 0.9500
C21A C22A 1.386(3)
C21A H21B 0.9500
C22A H22B 0.9500
O1W H1WA 0.8135
O1W H1WB 0.9561
O2W H2WB 0.9249
O2W H2WA 0.8559
O3W H3WB 0.8678
O3W H3WA 0.8668
O4W H4WB 0.9008
O4W H4WA 0.9299
O5W H5WB 0.8824
O5W H5WA 0.9323
O6W H6WB 0.9797
O6W H6WA 0.9661
O7W H7WB 0.9060
O7W H7WA 0.9025
O8W H8WA 0.9460
O8W H8WB 0.9730

loop_
_geom_hbond_atom_site_label_D
_geom_hbond_atom_site_label_H
_geom_hbond_atom_site_label_A
_geom_hbond_site_symmetry_A
_geom_hbond_distance_DH
_geom_hbond_distance_HA
_geom_hbond_distance_DA
_geom_hbond_angle_DHA
O1W H1WA O2 2_646 0.81 2.18 2.892(2) 147
O1W H1WB O1 1_655 0.96 1.87 2.8126(18) 169
O1W H1WB N1 1_655 0.96 2.51 3.407(2) 156
O2W H2WB O4W 2_656 0.92 1.95 2.812(2) 154
O2W H2WA N2A 1_555 0.86 2.14 2.924(2) 152
O3W H3WB O7W 2_656 0.87 1.93 2.794(2) 172
O3W H3WA O2W 2_646 0.87 1.93 2.775(2) 164
O4W H4WB O1A 1_556 0.90 1.98 2.8646(18) 167
O4W H4WB N1A 1_556 0.90 2.56 3.398(2) 156
O4W H4WA O2A 2_646 0.93 2.17 2.938(2) 140
O5W H5WB O1W 2_646 0.88 1.88 2.715(2) 157
O5W H5WA N2 1_545 0.93 2.00 2.915(2) 166
O6W H6WB N3 1_555 0.98 1.93 2.903(2) 170
O6W H6WA O3W 1_555 0.97 1.76 2.727(2) 174
O7W H7WB O5W 1_555 0.91 2.07 2.938(2) 159
O7W H7WA O6W 1_555 0.90 1.86 2.736(2) 162
O8W H8WA O2A 2_646 0.95 2.23 3.142(2) 161
O8W H8WB O5W 1_555 0.97 2.00 2.952(2) 167

loop_
_geom_torsion_atom_site_label_1
_geom_torsion_atom_site_label_2
_geom_torsion_atom_site_label_3
_geom_torsion_atom_site_label_4
_geom_torsion
O3 B1 O1 N1 59.02(18)
O2 B1 O1 N1 -60.34(17)
C10 B1 O1 N1 177.95(13)
O1 B1 O2 N2 60.04(17)
O3 B1 O2 N2 -60.19(17)
C10 B1 O2 N2 -178.48(13)
O1 B1 O3 N3 -58.82(18)
O2 B1 O3 N3 60.96(17)
C10 B1 O3 N3 -179.11(13)
B1 O1 N1 C4 -58.96(17)
B1 O1 N1 C5 59.52(17)
B1 O2 N2 C6 59.02(16)
B1 O2 N2 C5 -58.63(16)
B1 O3 N3 C6 -60.12(16)
B1 O3 N3 C4 58.10(17)
C2 N4 C1 C4 58.49(18)
C3 N4 C1 C4 -58.37(18)
C16 N4 C1 C4 -177.00(14)
C1 N4 C2 C5 -57.57(18)
C3 N4 C2 C5 60.01(18)
C16 N4 C2 C5 178.68(14)
C2 N4 C3 C6 -59.15(18)
C1 N4 C3 C6 58.60(18)
C16 N4 C3 C6 179.28(15)
O1 N1 C4 N3 61.59(16)
C5 N1 C4 N3 -54.77(17)
O1 N1 C4 C7 -62.12(17)
C5 N1 C4 C7 -178.48(14)
O1 N1 C4 C1 -179.79(13)
C5 N1 C4 C1 63.85(17)
O3 N3 C4 N1 -61.34(17)
C6 N3 C4 N1 55.00(17)
O3 N3 C4 C7 62.47(17)
C6 N3 C4 C7 178.80(14)
O3 N3 C4 C1 -179.56(13)
C6 N3 C4 C1 -63.23(17)
N4 C1 C4 N1 -61.09(18)
N4 C1 C4 N3 60.55(18)
N4 C1 C4 C7 179.81(15)
O1 N1 C5 N2 -60.86(17)
C4 N1 C5 N2 55.42(17)
O1 N1 C5 C2 -179.38(12)
C4 N1 C5 C2 -63.09(17)
O1 N1 C5 C8 62.85(16)
C4 N1 C5 C8 179.14(14)
O2 N2 C5 N1 60.73(17)
C6 N2 C5 N1 -55.83(17)
O2 N2 C5 C2 179.48(13)
C6 N2 C5 C2 62.92(17)
O2 N2 C5 C8 -62.56(17)
C6 N2 C5 C8 -179.11(14)
N4 C2 C5 N1 59.40(18)
N4 C2 C5 N2 -62.32(18)
N4 C2 C5 C8 178.19(15)
O3 N3 C6 N2 60.52(17)
C4 N3 C6 N2 -55.66(18)
O3 N3 C6 C9 -62.30(17)
C4 N3 C6 C9 -178.48(14)
O3 N3 C6 C3 179.11(12)
C4 N3 C6 C3 62.93(17)
O2 N2 C6 N3 -60.26(17)
C5 N2 C6 N3 55.90(17)
O2 N2 C6 C9 62.61(17)
C5 N2 C6 C9 178.78(13)
O2 N2 C6 C3 -178.55(13)
C5 N2 C6 C3 -62.39(17)
N4 C3 C6 N3 -60.44(18)
N4 C3 C6 N2 60.73(18)
N4 C3 C6 C9 -179.76(15)
O1 B1 C10 C11 5.9(2)
O3 B1 C10 C11 126.18(18)
O2 B1 C10 C11 -115.07(19)
O1 B1 C10 C15 -172.10(17)
O3 B1 C10 C15 -51.8(2)
O2 B1 C10 C15 66.9(2)
C15 C10 C11 C12 -0.4(3)
B1 C10 C11 C12 -178.53(18)
C10 C11 C12 C13 1.8(3)
C11 C12 C13 C14 -1.3(3)
C12 C13 C14 C15 -0.5(3)
C13 C14 C15 C10 1.9(3)
C11 C10 C15 C14 -1.4(3)
B1 C10 C15 C14 176.72(18)
C2 N4 C16 C17 51.6(2)
C1 N4 C16 C17 -70.9(2)
C3 N4 C16 C17 170.01(16)
N4 C16 C17 C22 -92.4(2)
N4 C16 C17 C18 92.4(2)
C22 C17 C18 C19 1.1(3)
C16 C17 C18 C19 176.28(17)
C17 C18 C19 C20 0.1(3)
C18 C19 C20 C21 -0.9(3)
C19 C20 C21 C22 0.5(3)
C20 C21 C22 C17 0.7(3)
C18 C17 C22 C21 -1.5(3)
C16 C17 C22 C21 -176.81(16)
O3A B1A O1A N1A 58.57(18)
O2A B1A O1A N1A -60.21(17)
C10A B1A O1A N1A 178.60(14)
O1A B1A O2A N2A 58.93(17)
O3A B1A O2A N2A -60.59(17)
C10A B1A O2A N2A 179.77(13)
O1A B1A O3A N3A -58.91(17)
O2A B1A O3A N3A 60.33(17)
C10A B1A O3A N3A -179.30(13)
B1A O1A N1A C4A -58.20(17)
B1A O1A N1A C5A 60.14(16)
B1A O2A N2A C6A 59.78(16)
B1A O2A N2A C5A -58.14(16)
B1A O3A N3A C4A 58.52(17)
B1A O3A N3A C6A -59.17(16)
C3A N4A C1A C4A -58.63(17)
C2A N4A C1A C4A 58.18(17)
C16A N4A C1A C4A -176.93(13)
C1A N4A C2A C5A -58.73(18)
C3A N4A C2A C5A 58.10(18)
C16A N4A C2A C5A 176.76(14)
C1A N4A C3A C6A 58.44(18)
C2A N4A C3A C6A -58.50(18)
C16A N4A C3A C6A 179.60(15)
O1A N1A C4A N3A 60.86(17)
C5A N1A C4A N3A -55.20(18)
O1A N1A C4A C1A 179.71(13)
C5A N1A C4A C1A 63.66(17)
O1A N1A C4A C7A -63.58(17)
C5A N1A C4A C7A -179.63(14)
O3A N3A C4A N1A -60.78(17)
C6A N3A C4A N1A 55.29(18)
O3A N3A C4A C1A -179.68(13)
C6A N3A C4A C1A -63.61(18)
O3A N3A C4A C7A 62.55(17)
C6A N3A C4A C7A 178.61(14)
N4A C1A C4A N1A -60.60(17)
N4A C1A C4A N3A 61.48(18)
N4A C1A C4A C7A -178.40(14)
O1A N1A C5A N2A -61.59(16)
C4A N1A C5A N2A 54.87(18)
O1A N1A C5A C8A 62.61(16)
C4A N1A C5A C8A 179.07(14)
O1A N1A C5A C2A -179.81(12)
C4A N1A C5A C2A -63.34(16)
O2A N2A C5A N1A 61.16(17)
C6A N2A C5A N1A -54.99(18)
O2A N2A C5A C8A -62.59(17)
C6A N2A C5A C8A -178.73(14)
O2A N2A C5A C2A 178.77(13)
C6A N2A C5A C2A 62.62(17)
N4A C2A C5A N1A 60.84(17)
N4A C2A C5A N2A -60.37(18)
N4A C2A C5A C8A 179.46(15)
O3A N3A C6A N2A 60.28(16)
C4A N3A C6A N2A -55.54(18)
O3A N3A C6A C9A -64.30(16)
C4A N3A C6A C9A 179.89(15)
O3A N3A C6A C3A 178.68(12)
C4A N3A C6A C3A 62.86(17)
O2A N2A C6A N3A -60.92(16)
C5A N2A C6A N3A 55.44(17)
O2A N2A C6A C9A 63.23(17)
C5A N2A C6A C9A 179.59(14)
O2A N2A C6A C3A -179.16(13)
C5A N2A C6A C3A -62.80(17)
N4A C3A C6A N3A -60.46(18)
N4A C3A C6A N2A 61.06(19)
N4A C3A C6A C9A -179.17(15)
O1A B1A C10A C11A 12.5(2)
O3A B1A C10A C11A 132.79(18)
O2A B1A C10A C11A -108.0(2)
O1A B1A C10A C15A -166.07(17)
O3A B1A C10A C15A -45.8(2)
O2A B1A C10A C15A 73.4(2)
C15A C10A C11A C12A -0.9(3)
B1A C10A C11A C12A -179.54(18)
C10A C11A C12A C13A 1.6(3)
C11A C12A C13A C14A -1.2(3)
C12A C13A C14A C15A 0.2(3)
C13A C14A C15A C10A 0.5(3)
C11A C10A C15A C14A -0.2(3)
B1A C10A C15A C14A 178.44(19)
C1A N4A C16A C17A -51.2(2)
C3A N4A C16A C17A -169.80(16)
C2A N4A C16A C17A 71.2(2)
N4A C16A C17A C22A -85.0(2)
N4A C16A C17A C18A 99.0(2)
C22A C17A C18A C19A 1.1(3)
C16A C17A C18A C19A 177.19(17)
C17A C18A C19A C20A 1.1(3)
C18A C19A C20A C21A -1.7(3)
C19A C20A C21A C22A 0.1(3)
C20A C21A C22A C17A 2.1(3)
C18A C17A C22A C21A -2.7(3)
C16A C17A C22A C21A -178.66(16)
